data_7004770
loop_
_publ_author_name
'Hu, Bo-Wen'
'Zhao, Jiong-Peng'
'Sa\~nudo, E. C.'
'Liu, Fu-Chen'
'Zeng, Yong-Fei'
'Bu, Xian-He'

_publ_section_title
;
 Nickel(ii)--azido ferromagnetic chains in a 3D porous metal--organic
 framework with breathing guest molecules
;
_journal_issue 41
_journal_name_full 'Dalton Transactions'
_journal_page_first 5556
_journal_page_last 5559
_journal_paper_doi 10.1039/b812402g
_journal_year 2008
_chemical_formula_sum 'C40 H44 N12 Ni4 O18'
_chemical_formula_weight 1215.63
_chemical_name_systematic
;
?
;
_space_group_IT_number 15
_symmetry_cell_setting monoclinic
_symmetry_space_group_name_Hall '-C 2yc'
_symmetry_space_group_name_H-M 'C 1 2/c 1'
_atom_sites_solution_hydrogens geom
_atom_sites_solution_primary direct
_atom_sites_solution_secondary difmap
_audit_creation_method SHELXL-97
_cell_angle_alpha 90.00
_cell_angle_beta 107.636(4)
_cell_angle_gamma 90.00
_cell_formula_units_Z 2
_cell_length_a 18.708(5)
_cell_length_b 21.503(6)
_cell_length_c 7.602(2)
_cell_measurement_reflns_used 2165
_cell_measurement_temperature 294(2)
_cell_measurement_theta_max 25.7944
_cell_measurement_theta_min 2.8570
_cell_volume 2914.4(14)
_computing_cell_refinement 'Bruker SMART'
_computing_data_collection 'Bruker SMART'
_computing_data_reduction 'Bruker SMART'
_computing_molecular_graphics 'Bruker SHELXTL'
_computing_publication_material 'Bruker SHELXTL'
_computing_structure_refinement 'SHELXL-97 (Sheldrick, 1997)'
_computing_structure_solution 'SHELXS-97 (Sheldrick, 1990)'
_diffrn_ambient_temperature 294(2)
_diffrn_measured_fraction_theta_full 0.998
_diffrn_measured_fraction_theta_max 0.998
_diffrn_measurement_device_type 'CCD area detector'
_diffrn_measurement_method 'phi and omega scans'
_diffrn_radiation_monochromator graphite
_diffrn_radiation_source 'fine-focus sealed tube'
_diffrn_radiation_type MoK\a
_diffrn_radiation_wavelength 0.71073
_diffrn_reflns_av_R_equivalents 0.0456
_diffrn_reflns_av_sigmaI/netI 0.0546
_diffrn_reflns_limit_h_max 15
_diffrn_reflns_limit_h_min -22
_diffrn_reflns_limit_k_max 25
_diffrn_reflns_limit_k_min -25
_diffrn_reflns_limit_l_max 8
_diffrn_reflns_limit_l_min -9
_diffrn_reflns_number 7058
_diffrn_reflns_theta_full 25.00
_diffrn_reflns_theta_max 25.00
_diffrn_reflns_theta_min 1.48
_exptl_absorpt_coefficient_mu 1.344
_exptl_absorpt_correction_type none
_exptl_crystal_colour green
_exptl_crystal_density_diffrn 1.385
_exptl_crystal_density_meas ?
_exptl_crystal_density_method 'not measured'
_exptl_crystal_description block
_exptl_crystal_F_000 1248
_exptl_crystal_size_max 0.18
_exptl_crystal_size_mid 0.16
_exptl_crystal_size_min 0.16
_refine_diff_density_max 0.769
_refine_diff_density_min -0.513
_refine_diff_density_rms 0.126
_refine_ls_extinction_method none
_refine_ls_goodness_of_fit_ref 1.059
_refine_ls_hydrogen_treatment constr
_refine_ls_matrix_type full
_refine_ls_number_parameters 171
_refine_ls_number_reflns 2559
_refine_ls_number_restraints 31
_refine_ls_restrained_S_all 1.076
_refine_ls_R_factor_all 0.0733
_refine_ls_R_factor_gt 0.0457
_refine_ls_shift/su_max 0.026
_refine_ls_shift/su_mean 0.001
_refine_ls_structure_factor_coef Fsqd
_refine_ls_weighting_details 'calc w=1/[\s^2^(Fo^2^)+(0.0754P)^2^+6.7889P] where P=(Fo^2^+2Fc^2^)/3'
_refine_ls_weighting_scheme calc
_refine_ls_wR_factor_gt 0.1226
_refine_ls_wR_factor_ref 0.1423
_reflns_number_gt 1879
_reflns_number_total 2559
_reflns_threshold_expression >2sigma(I)
_cod_data_source_file b812402g.txt
_cod_data_source_block 1
_cod_depositor_comments
;
The following automatic conversions were performed:

'_exptl_crystal_density_meas' value 'none' was changed to '?' - the
value is perceived as not measured.

Automatic conversion script
Id: cif_fix_values 3008 2015-01-20 13:52:24Z robertas 
;
_cod_original_sg_symbol_H-M C2/c
_cod_database_code 7004770

loop_
_symmetry_equiv_pos_as_xyz
'x, y, z'
'-x, y, -z+1/2'
'x+1/2, y+1/2, z'
'-x+1/2, y+1/2, -z+1/2'
'-x, -y, -z'
'x, -y, z-1/2'
'-x+1/2, -y+1/2, -z'
'x+1/2, -y+1/2, z-1/2'

loop_
_atom_site_label
_atom_site_type_symbol
_atom_site_fract_x
_atom_site_fract_y
_atom_site_fract_z
_atom_site_U_iso_or_equiv
_atom_site_adp_type
_atom_site_occupancy
_atom_site_symmetry_multiplicity
_atom_site_calc_flag
_atom_site_refinement_flags
_atom_site_disorder_assembly
_atom_site_disorder_group
Ni1 Ni -0.5000 0.08943(4) -0.7500 0.0220(3) Uani 1 2 d S . .
Ni2 Ni -0.5000 0.5000 -0.5000 0.0159(2) Uani 1 2 d S . .
O1W O -0.50105(19) 0.07983(18) -1.0222(5) 0.0354(9) Uani 1 1 d . . .
H1 H -0.5383 0.0600 -1.0796 0.043 Uiso 1 1 d R . .
H2 H -0.4702 0.0634 -1.0514 0.043 Uiso 1 1 d R . .
O1 O -0.11341(19) 0.41541(19) -0.3249(5) 0.0405(10) Uani 1 1 d . . .
O2 O -0.1021(2) 0.5201(2) -0.3293(6) 0.0447(10) Uani 1 1 d . . .
O3 O -0.52314(18) 0.41345(14) -0.6279(4) 0.0226(7) Uani 1 1 d . . .
O4 O -0.2972(18) 0.2165(13) -0.348(4) 0.279(13) Uiso 0.50 1 d PD . .
H4B H -0.3001 0.1840 -0.4063 0.419 Uiso 0.50 1 calc PR . .
N1 N -0.3815(2) 0.48701(18) -0.4421(5) 0.0237(9) Uani 1 1 d U . .
N2 N -0.5000 0.1845(3) -0.7500 0.0247(13) Uani 1 2 d SU . .
N3 N -0.5000 0.4525(3) -0.2500 0.0207(12) Uani 1 2 d SU . .
N4 N -0.5000 0.3969(3) -0.2500 0.0371(16) Uani 1 2 d SU . .
N5 N -0.5000 0.3432(4) -0.2500 0.078(3) Uani 1 2 d SU . .
C1 C -0.3375(3) 0.5378(2) -0.4381(7) 0.0288(12) Uani 1 1 d . . .
H1A H -0.3599 0.5769 -0.4572 0.035 Uiso 1 1 calc R . .
C2 C -0.2602(3) 0.5338(2) -0.4066(7) 0.0311(12) Uani 1 1 d . . .
H2A H -0.2321 0.5696 -0.4042 0.037 Uiso 1 1 calc R . .
C3 C -0.2251(3) 0.4754(2) -0.3785(6) 0.0251(11) Uani 1 1 d . . .
C4 C -0.2696(3) 0.4232(2) -0.3815(7) 0.0301(12) Uani 1 1 d . . .
H4A H -0.2484 0.3837 -0.3633 0.036 Uiso 1 1 calc R . .
C5 C -0.3467(3) 0.4312(2) -0.4125(7) 0.0285(12) Uani 1 1 d . . .
H5A H -0.3757 0.3960 -0.4126 0.034 Uiso 1 1 calc R . .
C6 C -0.1400(3) 0.4700(3) -0.3417(7) 0.0305(12) Uani 1 1 d . . .
C7 C -0.5459(3) 0.2176(2) -0.6781(8) 0.0355(13) Uani 1 1 d . . .
H7A H -0.5784 0.1959 -0.6288 0.043 Uiso 1 1 calc R . .
C8 C -0.5472(3) 0.2826(2) -0.6737(8) 0.0356(13) Uani 1 1 d . . .
H8A H -0.5792 0.3032 -0.6205 0.043 Uiso 1 1 calc R . .
C9 C -0.5000 0.3162(3) -0.7500 0.0205(14) Uani 1 2 d S . .
C10 C -0.5000 0.3872(3) -0.7500 0.0192(14) Uani 1 2 d S . .
C11 C -0.3541(16) 0.2161(13) -0.247(4) 0.157(10) Uiso 0.50 1 d P . .
H11A H -0.3456 0.1810 -0.1627 0.188 Uiso 0.50 1 calc PR . .
H11B H -0.4042 0.2125 -0.3332 0.188 Uiso 0.50 1 calc PR . .
C12 C -0.3470(16) 0.2733(14) -0.146(4) 0.172(12) Uiso 0.50 1 d PD . .
H12A H -0.3830 0.2741 -0.0787 0.258 Uiso 0.50 1 calc PR . .
H12B H -0.3558 0.3077 -0.2301 0.258 Uiso 0.50 1 calc PR . .
H12C H -0.2973 0.2763 -0.0607 0.258 Uiso 0.50 1 calc PR . .

loop_
_atom_site_aniso_label
_atom_site_aniso_U_11
_atom_site_aniso_U_22
_atom_site_aniso_U_33
_atom_site_aniso_U_23
_atom_site_aniso_U_13
_atom_site_aniso_U_12
Ni1 0.0192(5) 0.0174(5) 0.0297(5) 0.000 0.0077(4) 0.000
Ni2 0.0170(4) 0.0158(5) 0.0154(4) -0.0010(3) 0.0054(3) 0.0007(3)
O1W 0.034(2) 0.042(2) 0.032(2) -0.0091(17) 0.0131(17) -0.0003(17)
O1 0.0216(19) 0.049(3) 0.050(2) 0.002(2) 0.0106(17) 0.0116(18)
O2 0.026(2) 0.056(3) 0.054(3) -0.009(2) 0.0147(18) -0.013(2)
O3 0.0301(18) 0.0206(18) 0.0205(17) -0.0023(14) 0.0130(14) -0.0009(14)
N1 0.021(2) 0.024(2) 0.026(2) 0.0027(17) 0.0080(17) 0.0017(17)
N2 0.027(3) 0.020(3) 0.029(3) 0.000 0.012(2) 0.000
N3 0.026(3) 0.019(3) 0.019(3) 0.000 0.010(2) 0.000
N4 0.070(4) 0.024(4) 0.018(3) 0.000 0.015(3) 0.000
N5 0.152(7) 0.036(5) 0.045(4) 0.000 0.027(5) 0.000
C1 0.025(3) 0.020(3) 0.042(3) 0.001(2) 0.010(2) 0.003(2)
C2 0.021(3) 0.030(3) 0.041(3) 0.002(2) 0.008(2) -0.006(2)
C3 0.020(2) 0.032(3) 0.023(3) 0.001(2) 0.006(2) 0.002(2)
C4 0.021(3) 0.025(3) 0.042(3) 0.004(2) 0.006(2) 0.006(2)
C5 0.025(3) 0.024(3) 0.038(3) 0.005(2) 0.010(2) -0.003(2)
C6 0.019(3) 0.047(4) 0.026(3) -0.003(2) 0.007(2) 0.002(3)
C7 0.044(3) 0.021(3) 0.054(4) 0.000(3) 0.032(3) -0.006(2)
C8 0.045(3) 0.021(3) 0.053(4) -0.007(3) 0.034(3) -0.001(2)
C9 0.026(3) 0.021(4) 0.015(3) 0.000 0.007(3) 0.000
C10 0.014(3) 0.017(4) 0.024(4) 0.000 0.003(3) 0.000

loop_
_atom_type_symbol
_atom_type_description
_atom_type_scat_dispersion_real
_atom_type_scat_dispersion_imag
_atom_type_scat_source
C C 0.0033 0.0016 'International Tables Vol C Tables 4.2.6.8 and 6.1.1.4'
H H 0.0000 0.0000 'International Tables Vol C Tables 4.2.6.8 and 6.1.1.4'
N N 0.0061 0.0033 'International Tables Vol C Tables 4.2.6.8 and 6.1.1.4'
Ni Ni 0.3393 1.1124 'International Tables Vol C Tables 4.2.6.8 and 6.1.1.4'
O O 0.0106 0.0060 'International Tables Vol C Tables 4.2.6.8 and 6.1.1.4'

loop_
_geom_angle_atom_site_label_1
_geom_angle_atom_site_label_2
_geom_angle_atom_site_label_3
_geom_angle
_geom_angle_site_symmetry_1
_geom_angle_site_symmetry_3
_geom_angle_publ_flag
O1 Ni1 O1 174.1(2) 7_454 8_455 ?
O1 Ni1 N2 92.94(12) 7_454 . ?
O1 Ni1 N2 92.94(12) 8_455 . ?
O1 Ni1 O1W 88.17(14) 7_454 . ?
O1 Ni1 O1W 91.25(14) 8_455 . ?
N2 Ni1 O1W 95.71(11) . . ?
O1 Ni1 O1W 91.25(14) 7_454 2_453 ?
O1 Ni1 O1W 88.17(14) 8_455 2_453 ?
N2 Ni1 O1W 95.71(11) . 2_453 ?
O1W Ni1 O1W 168.6(2) . 2_453 ?
O3 Ni2 O3 180.00(8) 5_464 . ?
O3 Ni2 N1 92.01(14) 5_464 5_464 ?
O3 Ni2 N1 87.99(14) . 5_464 ?
O3 Ni2 N1 87.99(14) 5_464 . ?
O3 Ni2 N1 92.01(14) . . ?
N1 Ni2 N1 180.00(5) 5_464 . ?
O3 Ni2 N3 86.14(15) 5_464 5_464 ?
O3 Ni2 N3 93.86(15) . 5_464 ?
N1 Ni2 N3 91.93(10) 5_464 5_464 ?
N1 Ni2 N3 88.07(10) . 5_464 ?
O3 Ni2 N3 93.86(15) 5_464 . ?
O3 Ni2 N3 86.14(15) . . ?
N1 Ni2 N3 88.07(10) 5_464 . ?
N1 Ni2 N3 91.93(10) . . ?
N3 Ni2 N3 180.000(1) 5_464 . ?
Ni1 O1W H1 109.4 . . ?
Ni1 O1W H2 123.8 . . ?
H1 O1W H2 101.5 . . ?
C6 O1 Ni1 115.0(3) . 7_454 ?
C10 O3 Ni2 132.0(3) . . ?
C11 O4 H4B 109.5 . . ?
C5 N1 C1 116.8(4) . . ?
C5 N1 Ni2 124.4(3) . . ?
C1 N1 Ni2 118.7(3) . . ?
C7 N2 C7 116.6(6) 2_453 . ?
C7 N2 Ni1 121.7(3) 2_453 . ?
C7 N2 Ni1 121.7(3) . . ?
N4 N3 Ni2 118.24(13) . 2_454 ?
N4 N3 Ni2 118.24(13) . . ?
Ni2 N3 Ni2 123.5(3) 2_454 . ?
N5 N4 N3 180.000(1) . . ?
N1 C1 C2 122.8(5) . . ?
N1 C1 H1A 118.6 . . ?
C2 C1 H1A 118.6 . . ?
C1 C2 C3 119.7(5) . . ?
C1 C2 H2A 120.2 . . ?
C3 C2 H2A 120.2 . . ?
C4 C3 C2 118.0(4) . . ?
C4 C3 C6 121.5(5) . . ?
C2 C3 C6 120.6(5) . . ?
C3 C4 C5 118.9(5) . . ?
C3 C4 H4A 120.6 . . ?
C5 C4 H4A 120.6 . . ?
N1 C5 C4 123.8(5) . . ?
N1 C5 H5A 118.1 . . ?
C4 C5 H5A 118.1 . . ?
O1 C6 O2 125.5(5) . . ?
O1 C6 C3 116.4(5) . . ?
O2 C6 C3 118.2(5) . . ?
N2 C7 C8 123.6(5) . . ?
N2 C7 H7A 118.2 . . ?
C8 C7 H7A 118.2 . . ?
C9 C8 C7 119.3(5) . . ?
C9 C8 H8A 120.3 . . ?
C7 C8 H8A 120.3 . . ?
C8 C9 C8 117.6(6) 2_453 . ?
C8 C9 C10 121.2(3) 2_453 . ?
C8 C9 C10 121.2(3) . . ?
O3 C10 O3 127.2(6) . 2_453 ?
O3 C10 C9 116.4(3) . . ?
O3 C10 C9 116.4(3) 2_453 . ?
O4 C11 C12 108(2) . . ?
O4 C11 H11A 110.1 . . ?
C12 C11 H11A 110.1 . . ?
O4 C11 H11B 110.2 . . ?
C12 C11 H11B 110.1 . . ?
H11A C11 H11B 108.5 . . ?
C11 C12 H12A 109.5 . . ?
C11 C12 H12B 109.4 . . ?
H12A C12 H12B 109.5 . . ?
C11 C12 H12C 109.5 . . ?
H12A C12 H12C 109.5 . . ?
H12B C12 H12C 109.5 . . ?

loop_
_geom_bond_atom_site_label_1
_geom_bond_atom_site_label_2
_geom_bond_distance
_geom_bond_site_symmetry_2
_geom_bond_publ_flag
Ni1 O1 2.026(3) 7_454 ?
Ni1 O1 2.026(3) 8_455 ?
Ni1 N2 2.045(6) . ?
Ni1 O1W 2.073(3) . ?
Ni1 O1W 2.073(3) 2_453 ?
Ni2 O3 2.083(3) 5_464 ?
Ni2 O3 2.083(3) . ?
Ni2 N1 2.144(4) 5_464 ?
Ni2 N1 2.144(4) . ?
Ni2 N3 2.157(3) 5_464 ?
Ni2 N3 2.157(3) . ?
O1W H1 0.8200 . ?
O1W H2 0.7647 . ?
O1 C6 1.266(6) . ?
O1 Ni1 2.026(3) 7_454 ?
O2 C6 1.278(7) . ?
O3 C10 1.270(4) . ?
O4 C11 1.49(3) . ?
O4 H4B 0.8200 . ?
N1 C5 1.352(6) . ?
N1 C1 1.363(6) . ?
N2 C7 1.352(6) 2_453 ?
N2 C7 1.352(6) . ?
N3 N4 1.196(8) . ?
N3 Ni2 2.157(3) 2_454 ?
N4 N5 1.155(9) . ?
C1 C2 1.394(7) . ?
C1 H1A 0.9300 . ?
C2 C3 1.403(7) . ?
C2 H2A 0.9300 . ?
C3 C4 1.395(7) . ?
C3 C6 1.534(6) . ?
C4 C5 1.401(7) . ?
C4 H4A 0.9300 . ?
C5 H5A 0.9300 . ?
C7 C8 1.398(7) . ?
C7 H7A 0.9300 . ?
C8 C9 1.397(6) . ?
C8 H8A 0.9300 . ?
C9 C8 1.397(6) 2_453 ?
C9 C10 1.526(9) . ?
C10 O3 1.270(4) 2_453 ?
C11 C12 1.44(3) . ?
C11 H11A 0.9700 . ?
C11 H11B 0.9700 . ?
C12 H12A 0.9600 . ?
C12 H12B 0.9600 . ?
C12 H12C 0.9600 . ?

loop_
_geom_torsion_atom_site_label_1
_geom_torsion_atom_site_label_2
_geom_torsion_atom_site_label_3
_geom_torsion_atom_site_label_4
_geom_torsion
_geom_torsion_site_symmetry_1
_geom_torsion_site_symmetry_2
_geom_torsion_site_symmetry_3
_geom_torsion_site_symmetry_4
_geom_torsion_publ_flag
O3 Ni2 O3 C10 -35(100) 5_464 . . . ?
N1 Ni2 O3 C10 131.5(3) 5_464 . . . ?
N1 Ni2 O3 C10 -48.5(3) . . . . ?
N3 Ni2 O3 C10 39.7(3) 5_464 . . . ?
N3 Ni2 O3 C10 -140.3(3) . . . . ?
O3 Ni2 N1 C5 150.0(4) 5_464 . . . ?
O3 Ni2 N1 C5 -30.0(4) . . . . ?
N1 Ni2 N1 C5 -128(100) 5_464 . . . ?
N3 Ni2 N1 C5 -123.7(4) 5_464 . . . ?
N3 Ni2 N1 C5 56.3(4) . . . . ?
O3 Ni2 N1 C1 -31.4(4) 5_464 . . . ?
O3 Ni2 N1 C1 148.6(4) . . . . ?
N1 Ni2 N1 C1 51(100) 5_464 . . . ?
N3 Ni2 N1 C1 54.9(4) 5_464 . . . ?
N3 Ni2 N1 C1 -125.2(4) . . . . ?
O1 Ni1 N2 C7 42.5(3) 7_454 . . 2_453 ?
O1 Ni1 N2 C7 -137.5(3) 8_455 . . 2_453 ?
O1W Ni1 N2 C7 -45.9(3) . . . 2_453 ?
O1W Ni1 N2 C7 134.1(3) 2_453 . . 2_453 ?
O1 Ni1 N2 C7 -137.5(3) 7_454 . . . ?
O1 Ni1 N2 C7 42.5(3) 8_455 . . . ?
O1W Ni1 N2 C7 134.1(3) . . . . ?
O1W Ni1 N2 C7 -45.9(3) 2_453 . . . ?
O3 Ni2 N3 N4 -168.55(9) 5_464 . . . ?
O3 Ni2 N3 N4 11.45(9) . . . . ?
N1 Ni2 N3 N4 99.56(11) 5_464 . . . ?
N1 Ni2 N3 N4 -80.44(11) . . . . ?
N3 Ni2 N3 N4 -21(100) 5_464 . . . ?
O3 Ni2 N3 Ni2 11.45(9) 5_464 . . 2_454 ?
O3 Ni2 N3 Ni2 -168.55(9) . . . 2_454 ?
N1 Ni2 N3 Ni2 -80.44(11) 5_464 . . 2_454 ?
N1 Ni2 N3 Ni2 99.56(11) . . . 2_454 ?
N3 Ni2 N3 Ni2 159(100) 5_464 . . 2_454 ?
Ni2 N3 N4 N5 0(100) 2_454 . . . ?
Ni2 N3 N4 N5 0(100) . . . . ?
C5 N1 C1 C2 0.5(7) . . . . ?
Ni2 N1 C1 C2 -178.2(4) . . . . ?
N1 C1 C2 C3 0.4(8) . . . . ?
C1 C2 C3 C4 -0.6(7) . . . . ?
C1 C2 C3 C6 -179.4(4) . . . . ?
C2 C3 C4 C5 0.1(7) . . . . ?
C6 C3 C4 C5 178.8(4) . . . . ?
C1 N1 C5 C4 -1.1(7) . . . . ?
Ni2 N1 C5 C4 177.6(4) . . . . ?
C3 C4 C5 N1 0.8(8) . . . . ?
Ni1 O1 C6 O2 5.6(7) 7_454 . . . ?
Ni1 O1 C6 C3 -173.9(3) 7_454 . . . ?
C4 C3 C6 O1 3.9(7) . . . . ?
C2 C3 C6 O1 -177.4(5) . . . . ?
C4 C3 C6 O2 -175.6(5) . . . . ?
C2 C3 C6 O2 3.1(7) . . . . ?
C7 N2 C7 C8 -0.6(4) 2_453 . . . ?
Ni1 N2 C7 C8 179.4(4) . . . . ?
N2 C7 C8 C9 1.2(8) . . . . ?
C7 C8 C9 C8 -0.6(4) . . . 2_453 ?
C7 C8 C9 C10 179.4(4) . . . . ?
Ni2 O3 C10 O3 -26.5(2) . . . 2_453 ?
Ni2 O3 C10 C9 153.5(2) . . . . ?
C8 C9 C10 O3 -156.5(3) 2_453 . . . ?
C8 C9 C10 O3 23.5(3) . . . . ?
C8 C9 C10 O3 23.5(3) 2_453 . . 2_453 ?
C8 C9 C10 O3 -156.5(3) . . . 2_453 ?
